data_2231420
loop_
_publ_author_name
'Jerin, C. Vincent'
'Athimoolam, S.'

_publ_section_title
;
 Caffeinium bisulfate monohydrate
;
_journal_coeditor_code BT5603
_journal_issue 9
_journal_name_full 'Acta Crystallographica Section E'
_journal_page_first o2290
_journal_paper_doi 10.1107/S1600536811031540
_journal_volume 67
_journal_year 2011
_chemical_formula_iupac 'C8 H11 N4 O2 +, H S O4 -, H2 O'
_chemical_formula_moiety 'C8 H11 N4 O2 +, H O4 S -, H2 O'
_chemical_formula_sum 'C8 H14 N4 O7 S'
_chemical_formula_weight 310.29
_chemical_name_common 'Caffeinium bisulfate monohydrate'
_chemical_name_systematic
;
1,3,7-trimethyl-2,6-dioxo-7<i>H</i>-purin-9-ium  hydrogen sulfate monohydrate
;
_space_group_IT_number 14
_symmetry_cell_setting monoclinic
_symmetry_space_group_name_Hall '-P 2ybc'
_symmetry_space_group_name_H-M 'P 1 21/c 1'
_atom_sites_solution_hydrogens geom
_atom_sites_solution_primary direct
_atom_sites_solution_secondary difmap
_audit_creation_method SHELXTL/PC
_cell_angle_alpha 90.00
_cell_angle_beta 90.788(2)
_cell_angle_gamma 90.00
_cell_formula_units_Z 4
_cell_length_a 9.8296(10)
_cell_length_b 6.2879(6)
_cell_length_c 21.340(2)
_cell_measurement_reflns_used 2986
_cell_measurement_temperature 293(2)
_cell_measurement_theta_max 24.36
_cell_measurement_theta_min 2.14
_cell_volume 1318.8(2)
_computing_cell_refinement '<i>SAINT</i> (Bruker, 2001)'
_computing_data_collection '<i>SMART</i> (Bruker, 2001)'
_computing_data_reduction '<i>SAINT</i> (Bruker, 2001)'
_computing_molecular_graphics '<i>PLATON</i> (Spek, 2009)'
_computing_publication_material '<i>SHELXTL/PC</i> (Sheldrick, 2008)'
_computing_structure_refinement '<i>SHELXTL/PC</i> (Sheldrick, 2008)'
_computing_structure_solution '<i>SHELXTL/PC</i> (Sheldrick, 2008)'
_diffrn_ambient_temperature 293(2)
_diffrn_measured_fraction_theta_full 0.999
_diffrn_measured_fraction_theta_max 0.999
_diffrn_measurement_device_type 'Bruker SMART APEX CCD area-detector'
_diffrn_measurement_method \w
_diffrn_radiation_monochromator graphite
_diffrn_radiation_source 'fine-focus sealed tube'
_diffrn_radiation_type MoK\a
_diffrn_radiation_wavelength 0.71073
_diffrn_reflns_av_R_equivalents 0.0198
_diffrn_reflns_av_sigmaI/netI 0.0137
_diffrn_reflns_limit_h_max 11
_diffrn_reflns_limit_h_min -11
_diffrn_reflns_limit_k_max 7
_diffrn_reflns_limit_k_min -7
_diffrn_reflns_limit_l_max 25
_diffrn_reflns_limit_l_min -25
_diffrn_reflns_number 11981
_diffrn_reflns_theta_full 25.00
_diffrn_reflns_theta_max 25.00
_diffrn_reflns_theta_min 1.91
_exptl_absorpt_coefficient_mu 0.285
_exptl_absorpt_correction_type none
_exptl_crystal_colour colourless
_exptl_crystal_density_diffrn 1.563
_exptl_crystal_density_meas 1.550(10)
_exptl_crystal_density_method 'flotation technique using a liquid-mixture of xylene and bromoform'
_exptl_crystal_description block
_exptl_crystal_F_000 648
_exptl_crystal_size_max 0.21
_exptl_crystal_size_mid 0.18
_exptl_crystal_size_min 0.13
_refine_diff_density_max 0.425
_refine_diff_density_min -0.377
_refine_ls_extinction_coef 0.030(3)
_refine_ls_extinction_expression Fc^*^=kFc[1+0.001xFc^2^\l^3^/sin(2\q)]^-1/4^
_refine_ls_extinction_method '<i>SHELXTL/PC</i> (Sheldrick, 2008)'
_refine_ls_goodness_of_fit_ref 1.076
_refine_ls_hydrogen_treatment mixed
_refine_ls_matrix_type full
_refine_ls_number_parameters 201
_refine_ls_number_reflns 2317
_refine_ls_number_restraints 3
_refine_ls_restrained_S_all 1.078
_refine_ls_R_factor_all 0.0405
_refine_ls_R_factor_gt 0.0392
_refine_ls_shift/su_max 0.001
_refine_ls_shift/su_mean 0.000
_refine_ls_structure_factor_coef Fsqd
_refine_ls_weighting_details 'calc w=1/[\s^2^(Fo^2^)+(0.0659P)^2^+0.5199P] where P=(Fo^2^+2Fc^2^)/3'
_refine_ls_weighting_scheme calc
_refine_ls_wR_factor_gt 0.1096
_refine_ls_wR_factor_ref 0.1110
_reflns_number_gt 2200
_reflns_number_total 2317
_reflns_threshold_expression I>2\s(I)
_cod_data_source_file bt5603.cif
_cod_data_source_block I
_cod_original_sg_symbol_H-M 'P 21/c'
_cod_database_code 2231420
_cod_database_fobs_code 2231420

loop_
_symmetry_equiv_pos_as_xyz
'x, y, z'
'-x, y+1/2, -z+1/2'
'-x, -y, -z'
'x, -y-1/2, z-1/2'

loop_
_atom_site_type_symbol
_atom_site_label
_atom_site_fract_x
_atom_site_fract_y
_atom_site_fract_z
_atom_site_U_iso_or_equiv
_atom_site_adp_type
_atom_site_calc_flag
_atom_site_refinement_flags
_atom_site_occupancy
_atom_site_symmetry_multiplicity
C C1 0.36935(19) 0.2793(3) 0.91192(9) 0.0440(4) Uani d . 1 1
H H1 0.3794 0.1702 0.9410 0.053 Uiso calc R 1 1
C C2 0.28869(17) 0.4803(3) 0.83632(8) 0.0400(4) Uani d . 1 1
C C3 0.21533(19) 0.5681(3) 0.78425(9) 0.0462(5) Uani d . 1 1
C C4 0.39035(19) 0.8556(3) 0.78816(8) 0.0429(4) Uani d . 1 1
C C5 0.2076(2) 0.8651(4) 0.71053(11) 0.0653(6) Uani d . 1 1
H H5A 0.1993 1.0144 0.7191 0.098 Uiso calc R 1 1
H H5B 0.1187 0.8054 0.7035 0.098 Uiso calc R 1 1
H H5C 0.2616 0.8448 0.6739 0.098 Uiso calc R 1 1
C C6 0.5833(2) 0.8438(3) 0.86283(10) 0.0516(5) Uani d . 1 1
H H6A 0.5826 0.8389 0.9078 0.077 Uiso calc R 1 1
H H6B 0.5927 0.9886 0.8493 0.077 Uiso calc R 1 1
H H6C 0.6583 0.7614 0.8478 0.077 Uiso calc R 1 1
C C7 0.40523(17) 0.5697(3) 0.85864(8) 0.0373(4) Uani d . 1 1
C C8 0.1474(2) 0.1599(4) 0.86777(11) 0.0580(5) Uani d . 1 1
H H8A 0.1670 0.0271 0.8882 0.087 Uiso calc R 1 1
H H8B 0.1234 0.1342 0.8247 0.087 Uiso calc R 1 1
H H8C 0.0729 0.2283 0.8883 0.087 Uiso calc R 1 1
N N1 0.45565(16) 0.4425(2) 0.90488(7) 0.0417(4) Uani d . 1 1
N N2 0.26785(15) 0.2975(2) 0.87113(7) 0.0418(4) Uani d . 1 1
N N3 0.27344(16) 0.7589(3) 0.76434(7) 0.0444(4) Uani d . 1 1
N N4 0.45593(15) 0.7565(2) 0.83794(7) 0.0395(4) Uani d . 1 1
O O3 0.11562(16) 0.4920(3) 0.75848(8) 0.0699(5) Uani d . 1 1
O O4 0.43242(15) 1.0219(2) 0.76720(7) 0.0582(4) Uani d . 1 1
H H1N 0.533(2) 0.454(4) 0.9257(10) 0.051(6) Uiso d . 1 1
S S1 0.25373(4) 0.72796(7) 1.01018(2) 0.0398(2) Uani d . 1 1
O O11 0.16152(15) 0.6931(3) 0.95835(7) 0.0600(4) Uani d . 1 1
O O12 0.36818(15) 0.8565(2) 0.99415(8) 0.0623(4) Uani d . 1 1
O O13 0.29697(14) 0.5271(2) 1.03835(7) 0.0521(4) Uani d . 1 1
O O14 0.17650(16) 0.8381(3) 1.06289(7) 0.0580(4) Uani d . 1 1
H H14 0.152(3) 0.966(6) 1.0503(14) 0.092(10) Uiso d . 1 1
O O1W -0.10677(19) 0.7918(3) 0.96137(17) 0.1136(10) Uani d D 1 1
H H1W -0.162(3) 0.670(4) 0.9608(17) 0.130(13) Uiso d D 1 1
H H2W -0.035(3) 0.729(6) 0.9394(17) 0.139(16) Uiso d D 1 1

loop_
_atom_site_aniso_label
_atom_site_aniso_U_11
_atom_site_aniso_U_22
_atom_site_aniso_U_33
_atom_site_aniso_U_12
_atom_site_aniso_U_13
_atom_site_aniso_U_23
C1 0.0478(10) 0.0389(10) 0.0454(10) 0.0031(8) 0.0057(8) 0.0045(8)
C2 0.0389(9) 0.0416(10) 0.0397(9) -0.0008(7) 0.0042(7) 0.0005(7)
C3 0.0414(10) 0.0537(11) 0.0435(10) -0.0022(8) 0.0015(8) 0.0016(8)
C4 0.0453(10) 0.0436(10) 0.0401(9) 0.0030(8) 0.0079(7) 0.0026(8)
C5 0.0641(13) 0.0766(16) 0.0550(12) 0.0001(12) -0.0103(10) 0.0224(12)
C6 0.0469(10) 0.0471(11) 0.0606(12) -0.0079(9) -0.0030(9) 0.0005(9)
C7 0.0384(9) 0.0370(9) 0.0367(8) 0.0023(7) 0.0052(7) -0.0009(7)
C8 0.0530(12) 0.0536(12) 0.0675(13) -0.0146(10) 0.0047(10) 0.0054(10)
N1 0.0404(8) 0.0423(8) 0.0422(8) 0.0026(7) -0.0022(6) 0.0030(6)
N2 0.0414(8) 0.0392(8) 0.0450(8) -0.0028(6) 0.0057(6) 0.0021(6)
N3 0.0427(8) 0.0515(10) 0.0389(8) 0.0021(7) 0.0011(7) 0.0071(7)
N4 0.0398(8) 0.0387(8) 0.0401(8) -0.0023(6) 0.0021(6) 0.0007(6)
O3 0.0569(9) 0.0816(12) 0.0706(10) -0.0200(8) -0.0213(8) 0.0154(9)
O4 0.0639(9) 0.0486(8) 0.0622(9) -0.0070(7) 0.0035(7) 0.0160(7)
S1 0.0371(3) 0.0369(3) 0.0455(3) -0.00028(17) -0.00039(19) 0.00490(17)
O11 0.0530(8) 0.0711(10) 0.0555(8) 0.0094(8) -0.0120(7) -0.0037(7)
O12 0.0524(8) 0.0540(9) 0.0805(10) -0.0106(7) 0.0090(7) 0.0128(8)
O13 0.0465(7) 0.0392(7) 0.0704(9) 0.0000(6) -0.0095(6) 0.0100(6)
O14 0.0686(10) 0.0524(9) 0.0534(8) 0.0080(8) 0.0123(7) 0.0020(7)
O1W 0.0492(10) 0.0435(10) 0.248(3) -0.0019(8) -0.0118(15) 0.0082(14)

loop_
_atom_type_symbol
_atom_type_description
_atom_type_scat_dispersion_real
_atom_type_scat_dispersion_imag
_atom_type_scat_source
C C 0.0033 0.0016 'International Tables Vol C Tables 4.2.6.8 and 6.1.1.4'
H H 0.0000 0.0000 'International Tables Vol C Tables 4.2.6.8 and 6.1.1.4'
N N 0.0061 0.0033 'International Tables Vol C Tables 4.2.6.8 and 6.1.1.4'
O O 0.0106 0.0060 'International Tables Vol C Tables 4.2.6.8 and 6.1.1.4'
S S 0.1246 0.1234 'International Tables Vol C Tables 4.2.6.8 and 6.1.1.4'

loop_
_geom_angle_atom_site_label_1
_geom_angle_atom_site_label_2
_geom_angle_atom_site_label_3
_geom_angle
N2 C1 N1 109.47(16)
N2 C1 H1 125.3
N1 C1 H1 125.3
C7 C2 N2 106.62(15)
C7 C2 C3 121.88(17)
N2 C2 C3 131.41(17)
O3 C3 N3 122.05(18)
O3 C3 C2 126.57(19)
N3 C3 C2 111.37(16)
O4 C4 N4 120.96(18)
O4 C4 N3 121.79(17)
N4 C4 N3 117.24(16)
N3 C5 H5A 109.5
N3 C5 H5B 109.5
H5A C5 H5B 109.5
N3 C5 H5C 109.5
H5A C5 H5C 109.5
H5B C5 H5C 109.5
N4 C6 H6A 109.5
N4 C6 H6B 109.5
H6A C6 H6B 109.5
N4 C6 H6C 109.5
H6A C6 H6C 109.5
H6B C6 H6C 109.5
N4 C7 C2 123.95(17)
N4 C7 N1 128.05(17)
C2 C7 N1 107.97(16)
N2 C8 H8A 109.5
N2 C8 H8B 109.5
H8A C8 H8B 109.5
N2 C8 H8C 109.5
H8A C8 H8C 109.5
H8B C8 H8C 109.5
C1 N1 C7 107.88(16)
C1 N1 H1N 123.5(15)
C7 N1 H1N 128.5(15)
C1 N2 C2 108.04(15)
C1 N2 C8 125.67(17)
C2 N2 C8 126.03(17)
C4 N3 C3 127.13(16)
C4 N3 C5 116.08(17)
C3 N3 C5 116.73(17)
C7 N4 C4 118.19(16)
C7 N4 C6 121.72(16)
C4 N4 C6 119.85(16)
O12 S1 O11 113.08(10)
O12 S1 O13 111.21(9)
O11 S1 O13 111.21(9)
O12 S1 O14 108.64(10)
O11 S1 O14 108.70(9)
O13 S1 O14 103.50(9)
S1 O14 H14 109(2)
H1W O1W H2W 95(3)

loop_
_geom_bond_atom_site_label_1
_geom_bond_atom_site_label_2
_geom_bond_distance
C1 N2 1.320(3)
C1 N1 1.341(3)
C1 H1 0.9300
C2 C7 1.357(3)
C2 N2 1.385(2)
C2 C3 1.427(3)
C3 O3 1.215(2)
C3 N3 1.398(3)
C4 O4 1.212(2)
C4 N4 1.383(2)
C4 N3 1.390(3)
C5 N3 1.471(2)
C5 H5A 0.9600
C5 H5B 0.9600
C5 H5C 0.9600
C6 N4 1.461(2)
C6 H6A 0.9600
C6 H6B 0.9600
C6 H6C 0.9600
C7 N4 1.352(2)
C7 N1 1.359(2)
C8 N2 1.468(2)
C8 H8A 0.9600
C8 H8B 0.9600
C8 H8C 0.9600
N1 H1N 0.88(2)
S1 O12 1.4300(10)
S1 O11 1.4370(10)
S1 O13 1.4590(10)
S1 O14 1.531(2)
O14 H14 0.88(3)
O1W H1W 0.940(10)
O1W H2W 0.940(10)

loop_
_geom_hbond_atom_site_label_D
_geom_hbond_atom_site_label_H
_geom_hbond_atom_site_label_A
_geom_hbond_site_symmetry_A
_geom_hbond_distance_DH
_geom_hbond_distance_HA
_geom_hbond_distance_DA
_geom_hbond_angle_DHA
N1 H1N O13 3_667 0.88(2) 1.83(2) 2.709(2) 174(2)
O14 H14 O1W 3_577 0.88(3) 1.60(4) 2.479(3) 171(3)
O1W H1W O13 3_567 0.940(10) 1.820(10) 2.742(2) 168(4)
O1W H2W O11 . 0.940(10) 1.98(3) 2.711(2) 133(3)

loop_
_geom_torsion_atom_site_label_1
_geom_torsion_atom_site_label_2
_geom_torsion_atom_site_label_3
_geom_torsion_atom_site_label_4
_geom_torsion
C7 C2 C3 O3 174.8(2)
N2 C2 C3 O3 -1.3(3)
C7 C2 C3 N3 -4.5(2)
N2 C2 C3 N3 179.39(18)
N2 C2 C7 N4 -177.11(15)
C3 C2 C7 N4 5.9(3)
N2 C2 C7 N1 1.3(2)
C3 C2 C7 N1 -175.68(16)
N2 C1 N1 C7 1.0(2)
N4 C7 N1 C1 176.86(17)
C2 C7 N1 C1 -1.4(2)
N1 C1 N2 C2 -0.2(2)
N1 C1 N2 C8 -174.58(18)
C7 C2 N2 C1 -0.7(2)
C3 C2 N2 C1 175.91(19)
C7 C2 N2 C8 173.66(17)
C3 C2 N2 C8 -9.8(3)
O4 C4 N3 C3 179.76(17)
N4 C4 N3 C3 -1.5(3)
O4 C4 N3 C5 2.6(3)
N4 C4 N3 C5 -178.66(17)
O3 C3 N3 C4 -176.83(19)
C2 C3 N3 C4 2.5(3)
O3 C3 N3 C5 0.3(3)
C2 C3 N3 C5 179.64(18)
C2 C7 N4 C4 -4.5(3)
N1 C7 N4 C4 177.41(16)
C2 C7 N4 C6 -178.87(17)
N1 C7 N4 C6 3.1(3)
O4 C4 N4 C7 -179.05(17)
N3 C4 N4 C7 2.2(2)
O4 C4 N4 C6 -4.6(3)
N3 C4 N4 C6 176.66(16)

loop_
_cod_related_entry_id
_cod_related_entry_database
_cod_related_entry_code
1 ChemSpider 30656910
